data_1525356
loop_
_publ_author_name
'Sundvall, B.'

_publ_section_title
;
 Crystal and molecular structure of tetraoxotetrahydroxobismuth(III)
 nitrate monohydrate, Bi6 O4 (O H)4 (N O3)6 H2 O
;
_journal_name_full 'Acta Chemica Scandinavica, Series A: (28,1974-)'
_journal_page_first 219
_journal_page_last 224
_journal_volume 33
_journal_year 1979
_chemical_formula_sum 'Bi6 H6 N6 O27'
_chemical_name_systematic 'Bi6 O4 (O H)4 (N O3)6 H2 O'
_space_group_IT_number 14
_symmetry_space_group_name_Hall '-P 2ybc'
_symmetry_space_group_name_H-M 'P 1 21/c 1'
_cell_angle_alpha 90
_cell_angle_beta 114.13
_cell_angle_gamma 90
_cell_formula_units_Z 4
_cell_length_a 9.289
_cell_length_b 13.462
_cell_length_c 19.527
_cell_volume 2228.457
_citation_journal_id_ASTM ACAPCT
_cod_data_source_file Sundvall_ACAPCT_1979_455.cif
_cod_data_source_block H6Bi6N6O27
_cod_original_formula_sum 'H6 Bi6 N6 O27'
_cod_database_code 1525356

loop_
_symmetry_equiv_pos_as_xyz
x,y,z
-x,y+1/2,-z+1/2
-x,-y,-z
x,-y-1/2,z-1/2

loop_
_atom_site_label
_atom_site_type_symbol
_atom_site_fract_x
_atom_site_fract_y
_atom_site_fract_z
_atom_site_occupancy
_atom_site_U_iso_or_equiv
O9 O-2 0.7541 0.4105 0.0827 1 0.0
Bi3 Bi+3 0.8743 0.1013 0.3498 1 0.0
N1 N+5 0.7002 0.3617 0.1202 1 0.0
O7 O-2 0.7804 0.0791 0.4456 1 0.0
Bi6 Bi+3 0.8411 0.2286 0.5081 1 0.0
O27 O-2 0.1208 0.4123 0.4912 1 0.0
O11 O-2 0.6919 0.2659 0.1121 1 0.0
O20 O-2 0.0836 0.19 0.2085 1 0.0
O24 O-2 0.145 0.087 0.4697 1 0.0
O18 O-2 0.2313 0.0713 0.2045 1 0.0
Bi1 Bi+3 0.5442 0.2491 0.2166 1 0.0
O10 O-2 0.6432 0.3992 0.1624 1 0.0
O22 O-2 0.2439 0.4799 0.274 1 0.0
O26 O-2 0.215 0.1501 0.3839 1 0.0
O21 O-2 0.1603 0.3713 0.3301 1 0.0
O14 O-2 0.3939 0.1598 -0.0077 1 0.0
Bi4 Bi+3 0.877 0.3797 0.3584 1 0.0
O25 O-2 0.3985 0.0986 0.4932 1 0.0
N5 N+5 0.1249 0.4348 0.2832 1 0.0
O17 O-2 0.0677 0.3992 0.0952 1 0.0
O12 O-2 0.6118 0.0754 0.0385 1 0.0
O1 O-2 0.6278 0.1305 0.3029 1 0.0
Bi5 Bi+3 0.5014 0.376 0.379 1 0.0
O19 O-2 0.0158 0.0901 0.1115 1 0.0
O13 O-2 0.4668 0.0844 0.1017 1 0.0
O4 O-2 0.9127 0.2355 0.4142 1 0.0
O16 O-2 0.333 0.4026 0.1618 1 0.0
O3 O-2 0.5968 0.24 0.4327 1 0.0
N2 N+5 0.4978 0.1076 0.0447 1 0.0
Bi2 Bi+3 0.4921 0.108 0.3664 1 0.0
O5 O-2 0.8205 0.2342 0.2647 1 0.0
O15 O-2 0.2048 0.2658 0.0993 1 0.0
N6 N+5 0.2556 0.115 0.4461 1 0.0
O6 O-2 0.3772 0.2421 0.2945 1 0.0
N4 N+5 0.1131 0.1201 0.1772 1 0.0
O8 O-2 0.783 0.4065 0.4472 1 0.0
O2 O-2 0.6211 0.3574 0.3029 1 0.0
O23 O-2 -0.0047 0.4759 0.2457 1 0.0
N3 N+5 0.2047 0.3532 0.1196 1 0.0
